data_4062645
loop_
_publ_author_name
'Suzanne Burling'
'Leslie D. Field'
'Barbara A. Messerle'
'Peter Turner'

_publ_section_title
;
 Intramolecular Hydroamination Catalysed by Cationic Rhodium
 and Iridium Complexes with Bidentate Nitrogen-donor Ligands
;
_journal_name_full Organometallics
_journal_paper_doi 10.1021/om0343871
_journal_year 2004
_chemical_formula_sum 'C36.5 H35 B Ir N4 O2.5'
_chemical_formula_weight 772.70
_space_group_IT_number 14
_symmetry_cell_setting monoclinic
_symmetry_space_group_name_Hall '-P 2ybc'
_symmetry_space_group_name_H-M 'P 1 21/c 1'
_cell_angle_alpha 90.00
_cell_angle_beta 111.781(7)
_cell_angle_gamma 90.00
_cell_formula_units_Z 8
_cell_length_a 22.140(3)
_cell_length_b 11.3650(14)
_cell_length_c 28.0281(10)
_cell_measurement_temperature 294(2)
_cell_volume 6548.9(12)
_diffrn_ambient_temperature 294(2)
_exptl_crystal_density_diffrn 1.567
_cod_original_sg_symbol_H-M 'P 21/c'
_cod_original_formula_sum 'C36.50 H35 B Ir N4 O2.50'
_cod_database_code 4062645

loop_
_symmetry_equiv_pos_as_xyz
'x, y, z'
'-x, y+1/2, -z+1/2'
'-x, -y, -z'
'x, -y-1/2, z-1/2'

loop_
_atom_site_label
_atom_site_type_symbol
_atom_site_fract_x
_atom_site_fract_y
_atom_site_fract_z
_atom_site_U_iso_or_equiv
_atom_site_adp_type
_atom_site_occupancy
_atom_site_symmetry_multiplicity
_atom_site_calc_flag
_atom_site_refinement_flags
_atom_site_disorder_assembly
_atom_site_disorder_group
Ir1A Ir 0.381922(15) 0.41341(3) 0.310389(11) 0.04596(10) Uani 1 1 d . . .
Ir1B Ir 0.355941(16) 0.71584(3) 0.298506(11) 0.04700(10) Uani 1 1 d . . .
O1A O 0.4822(3) 0.3639(7) 0.4136(2) 0.0838(19) Uani 1 1 d . . .
O1B O 0.4859(3) 0.7071(6) 0.2896(3) 0.088(2) Uani 1 1 d . . .
O2A O 0.4857(4) 0.4085(6) 0.2664(3) 0.092(2) Uani 1 1 d . . .
O2B O 0.2979(4) 0.7570(7) 0.1854(2) 0.098(2) Uani 1 1 d . . .
O3 O 0.2244(4) 0.6472(7) 0.4741(3) 0.097(2) Uani 1 1 d . . .
N1B N 0.2642(3) 0.7151(6) 0.3026(3) 0.0582(16) Uani 1 1 d . . .
N1A N 0.3054(3) 0.4230(5) 0.2397(2) 0.0482(14) Uani 1 1 d . . .
N2A N 0.3126(3) 0.4255(5) 0.34332(19) 0.0445(13) Uani 1 1 d . . .
N2B N 0.3937(3) 0.7138(5) 0.3782(2) 0.0430(12) Uani 1 1 d . . .
N3A N 0.2206(3) 0.4222(6) 0.3537(2) 0.0592(17) Uani 1 1 d . . .
N3B N 0.4031(3) 0.7445(5) 0.4575(2) 0.0459(13) Uani 1 1 d . . .
N4A N 0.2076(3) 0.4113(5) 0.1806(2) 0.0514(14) Uani 1 1 d . . .
N4B N 0.1860(3) 0.7550(7) 0.3297(3) 0.074(2) Uani 1 1 d . . .
C1A C 0.4444(4) 0.3861(7) 0.3735(3) 0.0581(19) Uani 1 1 d . . .
C1B C 0.4377(4) 0.7127(7) 0.2953(3) 0.064(2) Uani 1 1 d . . .
C2B C 0.3194(4) 0.7365(7) 0.2283(3) 0.063(2) Uani 1 1 d . . .
C2A C 0.4432(4) 0.4081(7) 0.2808(3) 0.060(2) Uani 1 1 d . . .
C3A C 0.3086(4) 0.4556(7) 0.1931(3) 0.0574(19) Uani 1 1 d . . .
H3A H 0.3459 0.4791 0.1878 0.069 Uiso 1 1 calc R . .
C3B C 0.2067(4) 0.6828(8) 0.2661(4) 0.071(2) Uani 1 1 d . . .
H3B H 0.2017 0.6484 0.2348 0.085 Uiso 1 1 calc R . .
C4B C 0.1588(4) 0.7077(9) 0.2821(4) 0.079(3) Uani 1 1 d . . .
H4B H 0.1147 0.6951 0.2639 0.095 Uiso 1 1 calc R . .
C4A C 0.2487(4) 0.4475(7) 0.1568(3) 0.060(2) Uani 1 1 d . . .
H4A H 0.2372 0.4634 0.1220 0.072 Uiso 1 1 calc R . .
C5A C 0.2449(4) 0.3962(6) 0.2311(3) 0.0469(15) Uani 1 1 d . . .
C5B C 0.2503(4) 0.7560(7) 0.3425(3) 0.0533(18) Uani 1 1 d . . .
C6A C 0.2172(4) 0.3492(7) 0.2686(3) 0.0572(19) Uani 1 1 d . . .
H6A1 H 0.1712 0.3682 0.2565 0.069 Uiso 1 1 calc R . .
H6A2 H 0.2213 0.2642 0.2700 0.069 Uiso 1 1 calc R . .
C6B C 0.2974(4) 0.8030(7) 0.3923(3) 0.0587(19) Uani 1 1 d . . .
H6B1 H 0.3001 0.8877 0.3893 0.070 Uiso 1 1 calc R . .
H6B2 H 0.2806 0.7873 0.4190 0.070 Uiso 1 1 calc R . .
C7A C 0.2501(3) 0.3978(7) 0.3209(3) 0.0511(17) Uani 1 1 d . . .
C7B C 0.3632(3) 0.7534(5) 0.4080(2) 0.0416(14) Uani 1 1 d . . .
C8A C 0.2664(4) 0.4626(8) 0.3987(3) 0.064(2) Uani 1 1 d . . .
H8A H 0.2593 0.4844 0.4282 0.077 Uiso 1 1 calc R . .
C8B C 0.4614(4) 0.6987(6) 0.4592(3) 0.0514(17) Uani 1 1 d . . .
H8B H 0.4981 0.6841 0.4884 0.062 Uiso 1 1 calc R . .
C9A C 0.3227(4) 0.4645(7) 0.3920(3) 0.0544(17) Uani 1 1 d . . .
H9A H 0.3624 0.4884 0.4162 0.065 Uiso 1 1 calc R . .
C9B C 0.4546(3) 0.6791(6) 0.4101(3) 0.0500(16) Uani 1 1 d . . .
H9B H 0.4862 0.6472 0.3995 0.060 Uiso 1 1 calc R . .
C10A C 0.1517(4) 0.4029(12) 0.3454(4) 0.106(4) Uani 1 1 d . . .
H10A H 0.1249 0.4329 0.3123 0.159 Uiso 1 1 calc R . .
H10B H 0.1415 0.4430 0.3716 0.159 Uiso 1 1 calc R . .
H10C H 0.1439 0.3202 0.3469 0.159 Uiso 1 1 calc R . .
C10B C 0.3889(4) 0.7829(7) 0.5021(3) 0.060(2) Uani 1 1 d . . .
H10D H 0.3530 0.7385 0.5039 0.090 Uiso 1 1 calc R . .
H10E H 0.3781 0.8651 0.4988 0.090 Uiso 1 1 calc R . .
H10F H 0.4265 0.7703 0.5328 0.090 Uiso 1 1 calc R . .
C11A C 0.1384(4) 0.3879(8) 0.1560(3) 0.065(2) Uani 1 1 d . . .
H11A H 0.1291 0.3105 0.1651 0.098 Uiso 1 1 calc R . .
H11B H 0.1258 0.3930 0.1194 0.098 Uiso 1 1 calc R . .
H11C H 0.1145 0.4449 0.1673 0.098 Uiso 1 1 calc R . .
C11B C 0.1506(5) 0.8010(12) 0.3611(4) 0.112(4) Uani 1 1 d . . .
H11D H 0.1499 0.7425 0.3856 0.168 Uiso 1 1 calc R . .
H11E H 0.1068 0.8200 0.3392 0.168 Uiso 1 1 calc R . .
H11F H 0.1719 0.8705 0.3789 0.168 Uiso 1 1 calc R . .
C12 C 0.2264(7) 0.6539(13) 0.5580(4) 0.124(5) Uani 1 1 d . . .
H12A H 0.2455 0.5908 0.5815 0.187 Uiso 1 1 calc R . .
H12B H 0.1904 0.6861 0.5650 0.187 Uiso 1 1 calc R . .
H12C H 0.2583 0.7142 0.5621 0.187 Uiso 1 1 calc R . .
C13 C 0.2031(5) 0.6087(8) 0.5046(4) 0.071(2) Uani 1 1 d . . .
C14 C 0.1539(7) 0.5141(13) 0.4913(6) 0.143(5) Uani 1 1 d . . .
H14A H 0.1204 0.5309 0.4586 0.215 Uiso 1 1 calc R . .
H14B H 0.1352 0.5096 0.5171 0.215 Uiso 1 1 calc R . .
H14C H 0.1742 0.4405 0.4895 0.215 Uiso 1 1 calc R . .
C15 C 0.3874(3) 0.0367(5) 0.5854(2) 0.0408(14) Uani 1 1 d . . .
C16 C 0.4530(4) 0.0660(6) 0.6105(3) 0.0532(18) Uani 1 1 d . . .
H16 H 0.4679 0.1356 0.6012 0.064 Uiso 1 1 calc R . .
C17 C 0.4968(4) -0.0026(8) 0.6481(3) 0.065(2) Uani 1 1 d . . .
H17 H 0.5398 0.0219 0.6637 0.078 Uiso 1 1 calc R . .
C18 C 0.4774(5) -0.1067(8) 0.6628(3) 0.069(2) Uani 1 1 d . . .
H18 H 0.5066 -0.1536 0.6881 0.083 Uiso 1 1 calc R . .
C19 C 0.4130(5) -0.1396(7) 0.6388(3) 0.068(2) Uani 1 1 d . . .
H19 H 0.3989 -0.2103 0.6478 0.081 Uiso 1 1 calc R . .
C20 C 0.3685(4) -0.0682(6) 0.6012(3) 0.0509(17) Uani 1 1 d . . .
H20 H 0.3252 -0.0918 0.5865 0.061 Uiso 1 1 calc R . .
C21 C 0.3472(3) 0.1076(5) 0.4847(2) 0.0430(14) Uani 1 1 d . . .
C22 C 0.2964(4) 0.1281(6) 0.4377(3) 0.0510(16) Uani 1 1 d . . .
H22 H 0.2550 0.1418 0.4377 0.061 Uiso 1 1 calc R . .
C23 C 0.3050(4) 0.1288(7) 0.3910(3) 0.064(2) Uani 1 1 d . . .
H23 H 0.2699 0.1437 0.3607 0.077 Uiso 1 1 calc R . .
C24 C 0.3663(4) 0.1071(8) 0.3900(3) 0.064(2) Uani 1 1 d . . .
H24 H 0.3727 0.1071 0.3590 0.077 Uiso 1 1 calc R . .
C25 C 0.4171(4) 0.0859(7) 0.4352(3) 0.063(2) Uani 1 1 d . . .
H25 H 0.4584 0.0718 0.4350 0.076 Uiso 1 1 calc R . .
C26 C 0.4074(4) 0.0854(6) 0.4813(3) 0.0512(17) Uani 1 1 d . . .
H26 H 0.4427 0.0695 0.5113 0.061 Uiso 1 1 calc R . .
C27 C 0.3591(3) 0.2615(6) 0.5589(3) 0.0424(14) Uani 1 1 d . . .
C28 C 0.3647(4) 0.3504(6) 0.5258(3) 0.0563(18) Uani 1 1 d . . .
H28 H 0.3580 0.3307 0.4920 0.068 Uiso 1 1 calc R . .
C29 C 0.3798(5) 0.4661(7) 0.5415(3) 0.069(2) Uani 1 1 d . . .
H29 H 0.3841 0.5216 0.5186 0.082 Uiso 1 1 calc R . .
C30 C 0.3884(4) 0.4989(7) 0.5904(4) 0.066(2) Uani 1 1 d . . .
H30 H 0.3970 0.5771 0.6006 0.080 Uiso 1 1 calc R . .
C31 C 0.3842(4) 0.4159(7) 0.6245(4) 0.065(2) Uani 1 1 d . . .
H31 H 0.3910 0.4371 0.6581 0.078 Uiso 1 1 calc R . .
C32 C 0.3699(4) 0.3002(6) 0.6086(3) 0.0543(18) Uani 1 1 d . . .
H32 H 0.3673 0.2454 0.6325 0.065 Uiso 1 1 calc R . .
C33 C 0.2620(3) 0.1038(6) 0.5312(3) 0.0460(15) Uani 1 1 d . . .
C34 C 0.2308(4) -0.0035(7) 0.5115(3) 0.0613(19) Uani 1 1 d . . .
H34 H 0.2547 -0.0618 0.5033 0.074 Uiso 1 1 calc R . .
C35 C 0.1675(4) -0.0264(8) 0.5038(3) 0.066(2) Uani 1 1 d . . .
H35 H 0.1498 -0.1002 0.4924 0.080 Uiso 1 1 calc R . .
C36 C 0.1293(4) 0.0610(8) 0.5131(3) 0.068(2) Uani 1 1 d . . .
H36 H 0.0857 0.0471 0.5071 0.081 Uiso 1 1 calc R . .
C37 C 0.1571(4) 0.1695(8) 0.5316(3) 0.064(2) Uani 1 1 d . . .
H37 H 0.1322 0.2290 0.5379 0.077 Uiso 1 1 calc R . .
C38 C 0.2219(3) 0.1885(7) 0.5404(3) 0.0511(17) Uani 1 1 d . . .
H38 H 0.2397 0.2615 0.5530 0.061 Uiso 1 1 calc R . .
C39 C 0.0546(3) 1.0110(5) 0.2167(2) 0.0385(13) Uani 1 1 d . . .
C40 C 0.0184(3) 0.9244(6) 0.2281(3) 0.0476(16) Uani 1 1 d . . .
H40 H 0.0083 0.8572 0.2078 0.057 Uiso 1 1 calc R . .
C41 C -0.0039(4) 0.9318(7) 0.2684(3) 0.059(2) Uani 1 1 d . . .
H41 H -0.0291 0.8714 0.2736 0.071 Uiso 1 1 calc R . .
C42 C 0.0112(4) 1.0281(7) 0.3005(3) 0.0564(18) Uani 1 1 d . . .
H42 H -0.0039 1.0340 0.3273 0.068 Uiso 1 1 calc R . .
C43 C 0.0490(4) 1.1151(7) 0.2920(3) 0.0597(19) Uani 1 1 d . . .
H43 H 0.0607 1.1800 0.3138 0.072 Uiso 1 1 calc R . .
C44 C 0.0697(4) 1.1066(6) 0.2513(3) 0.0543(18) Uani 1 1 d . . .
H44 H 0.0950 1.1673 0.2464 0.065 Uiso 1 1 calc R . .
C45 C 0.0396(3) 1.0989(6) 0.1224(2) 0.0415(14) Uani 1 1 d . . .
C46 C 0.0065(3) 1.1975(6) 0.1295(3) 0.0481(16) Uani 1 1 d . . .
H46 H 0.0037 1.2088 0.1615 0.058 Uiso 1 1 calc R . .
C47 C -0.0227(4) 1.2803(7) 0.0911(3) 0.061(2) Uani 1 1 d . . .
H47 H -0.0432 1.3460 0.0978 0.073 Uiso 1 1 calc R . .
C48 C -0.0206(4) 1.2633(7) 0.0424(3) 0.062(2) Uani 1 1 d . . .
H48 H -0.0400 1.3172 0.0161 0.074 Uiso 1 1 calc R . .
C49 C 0.0102(4) 1.1669(7) 0.0339(3) 0.0559(18) Uani 1 1 d . . .
H49 H 0.0117 1.1548 0.0016 0.067 Uiso 1 1 calc R . .
C50 C 0.0392(4) 1.0867(6) 0.0724(3) 0.0486(16) Uani 1 1 d . . .
H50 H 0.0596 1.0215 0.0650 0.058 Uiso 1 1 calc R . .
C51 C 0.0688(3) 0.8751(6) 0.1422(2) 0.0415(14) Uani 1 1 d . . .
C52 C 0.1181(4) 0.8013(6) 0.1410(3) 0.0518(17) Uani 1 1 d . . .
H52 H 0.1611 0.8254 0.1573 0.062 Uiso 1 1 calc R . .
C53 C 0.1056(5) 0.6919(6) 0.1162(3) 0.064(2) Uani 1 1 d . . .
H53 H 0.1401 0.6457 0.1158 0.076 Uiso 1 1 calc R . .
C54 C 0.0431(5) 0.6524(7) 0.0924(3) 0.064(2) Uani 1 1 d . . .
H54 H 0.0351 0.5791 0.0765 0.077 Uiso 1 1 calc R . .
C55 C -0.0079(4) 0.7223(6) 0.0924(3) 0.0548(18) Uani 1 1 d . . .
H55 H -0.0506 0.6965 0.0769 0.066 Uiso 1 1 calc R . .
C56 C 0.0058(3) 0.8324(6) 0.1161(2) 0.0484(16) Uani 1 1 d . . .
H56 H -0.0290 0.8803 0.1143 0.058 Uiso 1 1 calc R . .
C57 C 0.1585(3) 1.0386(5) 0.1901(2) 0.0417(14) Uani 1 1 d . . .
C58 C 0.1888(4) 1.0963(6) 0.1615(3) 0.0520(17) Uani 1 1 d . . .
H58 H 0.1636 1.1199 0.1283 0.062 Uiso 1 1 calc R . .
C59 C 0.2551(4) 1.1206(7) 0.1802(4) 0.064(2) Uani 1 1 d . . .
H59 H 0.2729 1.1636 0.1603 0.077 Uiso 1 1 calc R . .
C60 C 0.2946(4) 1.0804(8) 0.2284(4) 0.070(2) Uani 1 1 d . . .
H60 H 0.3392 1.0936 0.2410 0.085 Uiso 1 1 calc R . .
C61 C 0.2665(4) 1.0217(8) 0.2565(3) 0.062(2) Uani 1 1 d . . .
H61 H 0.2926 0.9945 0.2889 0.075 Uiso 1 1 calc R . .
C62 C 0.2007(4) 1.0004(7) 0.2392(3) 0.0543(17) Uani 1 1 d . . .
H62 H 0.1837 0.9602 0.2602 0.065 Uiso 1 1 calc R . .
B1 B 0.3388(4) 0.1256(6) 0.5410(3) 0.0398(15) Uani 1 1 d . . .
B2 B 0.0805(4) 1.0057(6) 0.1688(3) 0.0408(16) Uani 1 1 d . . .

loop_
_atom_site_aniso_label
_atom_site_aniso_U_11
_atom_site_aniso_U_22
_atom_site_aniso_U_33
_atom_site_aniso_U_23
_atom_site_aniso_U_13
_atom_site_aniso_U_12
Ir1A 0.05363(19) 0.04458(17) 0.04447(17) 0.00219(12) 0.02377(14) -0.00117(13)
Ir1B 0.0591(2) 0.04317(17) 0.04220(16) 0.00147(12) 0.02275(14) 0.00276(13)
O1A 0.063(4) 0.108(5) 0.066(4) 0.023(4) 0.008(3) 0.008(4)
O1B 0.077(4) 0.112(6) 0.092(5) 0.008(4) 0.052(4) 0.004(4)
O2A 0.106(5) 0.102(5) 0.102(5) 0.002(4) 0.076(5) 0.006(4)
O2B 0.120(6) 0.129(6) 0.048(3) 0.019(4) 0.035(4) 0.045(5)
O3 0.115(6) 0.109(6) 0.092(5) 0.015(4) 0.066(4) 0.011(5)
N1B 0.048(4) 0.057(4) 0.067(4) 0.006(3) 0.019(3) 0.003(3)
N1A 0.060(4) 0.045(3) 0.045(3) 0.002(2) 0.025(3) -0.002(3)
N2A 0.063(4) 0.044(3) 0.026(2) 0.007(2) 0.017(3) -0.003(3)
N2B 0.050(3) 0.040(3) 0.042(3) 0.008(2) 0.019(3) -0.003(2)
N3A 0.056(4) 0.083(5) 0.045(3) -0.002(3) 0.027(3) -0.005(3)
N3B 0.058(3) 0.038(3) 0.047(3) 0.001(2) 0.026(3) -0.001(2)
N4A 0.067(4) 0.046(3) 0.041(3) 0.000(3) 0.020(3) 0.000(3)
N4B 0.054(4) 0.104(6) 0.064(4) 0.025(4) 0.022(3) 0.016(4)
C1A 0.059(5) 0.061(5) 0.062(5) 0.009(4) 0.031(4) 0.002(4)
C1B 0.071(5) 0.067(5) 0.065(5) 0.010(4) 0.038(4) 0.008(4)
C2B 0.082(6) 0.060(5) 0.054(5) 0.000(4) 0.033(4) 0.021(4)
C2A 0.080(6) 0.066(5) 0.034(3) -0.005(3) 0.021(4) 0.004(4)
C3A 0.079(6) 0.058(4) 0.042(4) 0.004(3) 0.031(4) -0.008(4)
C3B 0.053(5) 0.066(5) 0.077(6) 0.008(4) 0.006(4) 0.001(4)
C4B 0.050(5) 0.092(7) 0.082(6) 0.030(5) 0.009(4) 0.009(5)
C4A 0.088(6) 0.056(4) 0.038(4) 0.004(3) 0.026(4) -0.006(4)
C5A 0.060(4) 0.040(3) 0.041(3) 0.002(3) 0.019(3) 0.003(3)
C5B 0.052(4) 0.055(4) 0.059(4) 0.023(3) 0.028(3) 0.021(3)
C6A 0.065(5) 0.063(5) 0.049(4) -0.008(4) 0.027(4) -0.024(4)
C6B 0.063(5) 0.059(5) 0.059(4) -0.002(4) 0.029(4) 0.014(4)
C7A 0.044(4) 0.061(4) 0.052(4) -0.002(3) 0.022(3) -0.011(3)
C7B 0.056(4) 0.033(3) 0.044(3) 0.006(3) 0.028(3) 0.007(3)
C8A 0.072(5) 0.082(6) 0.047(4) -0.013(4) 0.032(4) -0.014(4)
C8B 0.052(4) 0.057(4) 0.046(4) 0.001(3) 0.018(3) 0.005(3)
C9A 0.060(4) 0.064(5) 0.048(4) 0.002(3) 0.030(3) -0.003(4)
C9B 0.047(4) 0.050(4) 0.058(4) -0.003(3) 0.025(3) -0.004(3)
C10A 0.059(6) 0.193(14) 0.075(6) -0.030(7) 0.035(5) -0.029(7)
C10B 0.083(6) 0.055(4) 0.050(4) -0.002(3) 0.033(4) 0.010(4)
C11A 0.065(5) 0.071(5) 0.051(4) -0.002(4) 0.012(4) 0.003(4)
C11B 0.069(6) 0.183(13) 0.098(8) 0.028(8) 0.045(6) 0.043(7)
C12 0.169(13) 0.133(12) 0.078(7) -0.011(8) 0.053(8) -0.003(10)
C13 0.079(6) 0.064(5) 0.082(6) 0.009(5) 0.046(5) 0.019(5)
C14 0.141(12) 0.127(12) 0.191(16) -0.026(11) 0.095(12) -0.026(10)
C15 0.057(4) 0.038(3) 0.037(3) -0.001(3) 0.029(3) 0.003(3)
C16 0.055(5) 0.050(4) 0.056(4) 0.009(3) 0.023(4) 0.006(3)
C17 0.061(5) 0.078(6) 0.055(4) 0.010(4) 0.020(4) 0.011(4)
C18 0.093(7) 0.063(5) 0.057(5) 0.015(4) 0.035(5) 0.031(5)
C19 0.105(7) 0.046(4) 0.072(5) 0.014(4) 0.057(5) 0.014(4)
C20 0.066(5) 0.042(4) 0.055(4) -0.003(3) 0.034(4) 0.005(3)
C21 0.055(4) 0.034(3) 0.045(3) 0.001(3) 0.024(3) -0.005(3)
C22 0.060(4) 0.049(4) 0.045(4) 0.001(3) 0.020(3) 0.006(3)
C23 0.087(6) 0.060(5) 0.042(4) 0.002(3) 0.020(4) 0.005(4)
C24 0.087(6) 0.071(5) 0.047(4) -0.006(4) 0.039(4) -0.010(4)
C25 0.063(5) 0.080(6) 0.058(5) -0.002(4) 0.035(4) -0.010(4)
C26 0.057(4) 0.057(4) 0.044(4) -0.004(3) 0.024(3) -0.007(3)
C27 0.041(3) 0.037(3) 0.052(4) -0.002(3) 0.021(3) -0.002(3)
C28 0.072(5) 0.036(4) 0.062(4) -0.001(3) 0.026(4) -0.005(3)
C29 0.102(7) 0.035(4) 0.076(6) 0.003(4) 0.041(5) -0.005(4)
C30 0.081(6) 0.037(4) 0.093(6) -0.010(4) 0.046(5) 0.000(4)
C31 0.063(5) 0.061(5) 0.081(6) -0.021(4) 0.038(4) -0.001(4)
C32 0.062(5) 0.047(4) 0.064(4) -0.011(3) 0.035(4) -0.004(3)
C33 0.054(4) 0.044(4) 0.044(3) 0.000(3) 0.024(3) -0.001(3)
C34 0.060(5) 0.059(5) 0.070(5) -0.006(4) 0.029(4) -0.003(4)
C35 0.053(5) 0.069(5) 0.070(5) 0.001(4) 0.014(4) -0.017(4)
C36 0.038(4) 0.090(6) 0.066(5) 0.030(4) 0.009(4) -0.009(4)
C37 0.057(5) 0.084(6) 0.058(5) 0.008(4) 0.028(4) 0.012(4)
C38 0.051(4) 0.055(4) 0.047(4) 0.009(3) 0.017(3) 0.007(3)
C39 0.048(4) 0.034(3) 0.036(3) 0.005(2) 0.020(3) 0.006(3)
C40 0.051(4) 0.053(4) 0.043(4) -0.002(3) 0.023(3) -0.006(3)
C41 0.068(5) 0.070(5) 0.050(4) 0.009(4) 0.036(4) -0.014(4)
C42 0.074(5) 0.060(4) 0.048(4) 0.007(4) 0.038(4) 0.005(4)
C43 0.090(6) 0.049(4) 0.050(4) -0.007(3) 0.037(4) 0.003(4)
C44 0.081(5) 0.044(4) 0.049(4) 0.002(3) 0.037(4) -0.009(4)
C45 0.040(3) 0.043(3) 0.046(4) 0.003(3) 0.021(3) -0.006(3)
C46 0.052(4) 0.050(4) 0.047(4) 0.002(3) 0.025(3) 0.007(3)
C47 0.059(5) 0.058(5) 0.071(5) 0.013(4) 0.030(4) 0.020(4)
C48 0.058(5) 0.072(5) 0.058(4) 0.023(4) 0.024(4) 0.014(4)
C49 0.060(5) 0.066(5) 0.043(4) 0.009(3) 0.021(3) 0.000(4)
C50 0.060(4) 0.048(4) 0.044(4) 0.005(3) 0.027(3) 0.007(3)
C51 0.052(4) 0.044(4) 0.033(3) 0.003(3) 0.021(3) -0.003(3)
C52 0.066(5) 0.038(3) 0.058(4) -0.001(3) 0.031(4) 0.004(3)
C53 0.101(7) 0.039(4) 0.064(5) -0.001(3) 0.045(5) 0.009(4)
C54 0.108(7) 0.037(4) 0.050(4) -0.009(3) 0.032(4) -0.010(4)
C55 0.072(5) 0.052(4) 0.039(4) -0.003(3) 0.019(3) -0.018(4)
C56 0.057(4) 0.049(4) 0.044(4) 0.000(3) 0.025(3) -0.005(3)
C57 0.048(4) 0.035(3) 0.048(3) -0.004(3) 0.024(3) 0.002(3)
C58 0.056(4) 0.053(4) 0.055(4) 0.007(3) 0.030(3) 0.004(3)
C59 0.054(5) 0.057(5) 0.092(6) 0.005(4) 0.039(4) -0.008(4)
C60 0.046(5) 0.072(6) 0.096(7) -0.005(5) 0.029(5) -0.004(4)
C61 0.056(5) 0.065(5) 0.058(5) -0.006(4) 0.012(4) 0.010(4)
C62 0.057(4) 0.057(4) 0.048(4) 0.002(3) 0.018(3) -0.005(3)
B1 0.046(4) 0.034(4) 0.045(4) 0.000(3) 0.023(3) -0.002(3)
B2 0.054(4) 0.036(4) 0.041(4) 0.004(3) 0.027(3) -0.002(3)

loop_
_geom_bond_atom_site_label_1
_geom_bond_atom_site_label_2
_geom_bond_distance
_geom_bond_site_symmetry_2
_geom_bond_publ_flag
Ir1A C1A 1.823(8) . ?
Ir1A C2A 1.836(8) . ?
Ir1A N2A 2.067(6) . ?
Ir1A N1A 2.079(6) . ?
Ir1B C2B 1.843(8) . ?
Ir1B C1B 1.846(8) . ?
Ir1B N2B 2.075(5) . ?
Ir1B N1B 2.077(6) . ?
O1A C1A 1.153(9) . ?
O1B C1B 1.138(9) . ?
O2A C2A 1.153(10) . ?
O2B C2B 1.142(9) . ?
O3 C13 1.201(10) . ?
N1B C5B 1.349(9) . ?
N1B C3B 1.354(10) . ?
N1A C5A 1.305(9) . ?
N1A C3A 1.384(8) . ?
N2A C7A 1.329(9) . ?
N2A C9A 1.371(9) . ?
N2B C7B 1.332(8) . ?
N2B C9B 1.369(9) . ?
N3A C7A 1.337(9) . ?
N3A C8A 1.371(10) . ?
N3A C10A 1.472(10) . ?
N3B C7B 1.345(8) . ?
N3B C8B 1.376(9) . ?
N3B C10B 1.464(8) . ?
N4A C5A 1.360(9) . ?
N4A C4A 1.375(10) . ?
N4A C11A 1.452(10) . ?
N4B C5B 1.332(9) . ?
N4B C4B 1.356(12) . ?
N4B C11B 1.475(11) . ?
C3A C4A 1.341(11) . ?
C3A H3A 0.9300 . ?
C3B C4B 1.325(13) . ?
C3B H3B 0.9300 . ?
C4B H4B 0.9300 . ?
C4A H4A 0.9300 . ?
C5A C6A 1.498(9) . ?
C5B C6B 1.495(11) . ?
C6A C7A 1.483(9) . ?
C6A H6A1 0.9700 . ?
C6A H6A2 0.9700 . ?
C6B C7B 1.469(9) . ?
C6B H6B1 0.9700 . ?
C6B H6B2 0.9700 . ?
C8A C9A 1.330(10) . ?
C8A H8A 0.9300 . ?
C8B C9B 1.347(9) . ?
C8B H8B 0.9300 . ?
C9A H9A 0.9300 . ?
C9B H9B 0.9300 . ?
C10A H10A 0.9600 . ?
C10A H10B 0.9600 . ?
C10A H10C 0.9600 . ?
C10B H10D 0.9600 . ?
C10B H10E 0.9600 . ?
C10B H10F 0.9600 . ?
C11A H11A 0.9600 . ?
C11A H11B 0.9600 . ?
C11A H11C 0.9600 . ?
C11B H11D 0.9600 . ?
C11B H11E 0.9600 . ?
C11B H11F 0.9600 . ?
C12 C13 1.483(13) . ?
C12 H12A 0.9600 . ?
C12 H12B 0.9600 . ?
C12 H12C 0.9600 . ?
C13 C14 1.475(16) . ?
C14 H14A 0.9600 . ?
C14 H14B 0.9600 . ?
C14 H14C 0.9600 . ?
C15 C20 1.390(9) . ?
C15 C16 1.398(10) . ?
C15 B1 1.652(10) . ?
C16 C17 1.380(10) . ?
C16 H16 0.9300 . ?
C17 C18 1.373(12) . ?
C17 H17 0.9300 . ?
C18 C19 1.382(13) . ?
C18 H18 0.9300 . ?
C19 C20 1.403(11) . ?
C19 H19 0.9300 . ?
C20 H20 0.9300 . ?
C21 C26 1.393(10) . ?
C21 C22 1.398(9) . ?
C21 B1 1.671(9) . ?
C22 C23 1.390(10) . ?
C22 H22 0.9300 . ?
C23 C24 1.391(11) . ?
C23 H23 0.9300 . ?
C24 C25 1.368(12) . ?
C24 H24 0.9300 . ?
C25 C26 1.386(10) . ?
C25 H25 0.9300 . ?
C26 H26 0.9300 . ?
C27 C32 1.396(9) . ?
C27 C28 1.408(9) . ?
C27 B1 1.634(9) . ?
C28 C29 1.388(10) . ?
C28 H28 0.9300 . ?
C29 C30 1.365(11) . ?
C29 H29 0.9300 . ?
C30 C31 1.369(12) . ?
C30 H30 0.9300 . ?
C31 C32 1.386(10) . ?
C31 H31 0.9300 . ?
C32 H32 0.9300 . ?
C33 C38 1.398(9) . ?
C33 C34 1.409(10) . ?
C33 B1 1.638(10) . ?
C34 C35 1.362(10) . ?
C34 H34 0.9300 . ?
C35 C36 1.390(12) . ?
C35 H35 0.9300 . ?
C36 C37 1.390(12) . ?
C36 H36 0.9300 . ?
C37 C38 1.378(10) . ?
C37 H37 0.9300 . ?
C38 H38 0.9300 . ?
C39 C40 1.380(9) . ?
C39 C44 1.411(9) . ?
C39 B2 1.645(8) . ?
C40 C41 1.391(9) . ?
C40 H40 0.9300 . ?
C41 C42 1.378(11) . ?
C41 H41 0.9300 . ?
C42 C43 1.372(11) . ?
C42 H42 0.9300 . ?
C43 C44 1.384(9) . ?
C43 H43 0.9300 . ?
C44 H44 0.9300 . ?
C45 C46 1.393(9) . ?
C45 C50 1.406(9) . ?
C45 B2 1.660(9) . ?
C46 C47 1.394(10) . ?
C46 H46 0.9300 . ?
C47 C48 1.397(11) . ?
C47 H47 0.9300 . ?
C48 C49 1.357(11) . ?
C48 H48 0.9300 . ?
C49 C50 1.375(9) . ?
C49 H49 0.9300 . ?
C50 H50 0.9300 . ?
C51 C52 1.387(9) . ?
C51 C56 1.399(9) . ?
C51 B2 1.639(10) . ?
C52 C53 1.402(10) . ?
C52 H52 0.9300 . ?
C53 C54 1.370(12) . ?
C53 H53 0.9300 . ?
C54 C55 1.381(11) . ?
C54 H54 0.9300 . ?
C55 C56 1.395(10) . ?
C55 H55 0.9300 . ?
C56 H56 0.9300 . ?
C57 C58 1.386(9) . ?
C57 C62 1.415(9) . ?
C57 B2 1.647(10) . ?
C58 C59 1.391(10) . ?
C58 H58 0.9300 . ?
C59 C60 1.388(12) . ?
C59 H59 0.9300 . ?
C60 C61 1.348(12) . ?
C60 H60 0.9300 . ?
C61 C62 1.374(10) . ?
C61 H61 0.9300 . ?
C62 H62 0.9300 . ?
